data_2223840
loop_
_publ_author_name
'Babu, V. H. H. Surendra'
'Krishnaiah, M.'
'Prasad, G. Syam'
'C. Suresh Reddy'
'Kant, Rajni'

_publ_section_title
;
 Diethyl [(4-bromophenyl)(5-chloro-2-hydroxyanilino)methyl]phosphonate
;
_journal_coeditor_code HG2579
_journal_issue 11
_journal_name_full 'Acta Crystallographica Section E'
_journal_page_first o2859
_journal_paper_doi 10.1107/S1600536809043062
_journal_volume 65
_journal_year 2009
_chemical_formula_iupac 'C17 H20 Br Cl N O4 P'
_chemical_formula_moiety 'C17 H20 Br Cl N O4 P'
_chemical_formula_sum 'C17 H20 Br Cl N O4 P'
_chemical_formula_weight 448.66
_chemical_name_systematic
;
Diethyl [(4-bromophenyl)(5-chloro-2-hydroxyanilino)methyl]phosphonate
;
_space_group_IT_number 2
_symmetry_cell_setting triclinic
_symmetry_space_group_name_Hall '-P 1'
_symmetry_space_group_name_H-M 'P -1'
_atom_sites_solution_hydrogens geom
_atom_sites_solution_primary direct
_atom_sites_solution_secondary difmap
_audit_creation_method SHELXL-97
_cell_angle_alpha 82.921(13)
_cell_angle_beta 80.372(15)
_cell_angle_gamma 70.701(16)
_cell_formula_units_Z 2
_cell_length_a 7.8596(15)
_cell_length_b 9.1887(13)
_cell_length_c 14.425(2)
_cell_measurement_reflns_used 5846
_cell_measurement_temperature 293(2)
_cell_measurement_theta_max 30.4
_cell_measurement_theta_min 3.0
_cell_volume 966.8(3)
_computing_cell_refinement 'CryAlis Pro (Oxford Diffraction, 2007)'
_computing_data_collection 'CryAlis Pro (Oxford Diffraction, 2007)'
_computing_data_reduction 'CryAlis RED (Oxford Diffraction, 2007)'
_computing_molecular_graphics 'ZORTEPII (Zsolnai, 1997)'
_computing_publication_material 'PARST (Nardelli, 1995)'
_computing_structure_refinement 'SHELXL97 (Sheldrick, 2008)'
_computing_structure_solution 'SHELXS86 (Sheldrick, 2008)'
_diffrn_ambient_temperature 293(2)
_diffrn_measured_fraction_theta_full 0.978
_diffrn_measured_fraction_theta_max 0.910
_diffrn_measurement_device 'X-ray diffractometer with CCD camera'
_diffrn_measurement_device_type 'Oxford Diffraction Xcalibur'
_diffrn_measurement_method \w-2\q
_diffrn_radiation_monochromator graphite
_diffrn_radiation_source 'fine-focus sealed tube'
_diffrn_radiation_type MoK\a
_diffrn_radiation_wavelength 0.71073
_diffrn_reflns_av_R_equivalents 0.0311
_diffrn_reflns_av_sigmaI/netI 0.0949
_diffrn_reflns_limit_h_max 11
_diffrn_reflns_limit_h_min -11
_diffrn_reflns_limit_k_max 12
_diffrn_reflns_limit_k_min -13
_diffrn_reflns_limit_l_max 20
_diffrn_reflns_limit_l_min -20
_diffrn_reflns_number 12477
_diffrn_reflns_theta_full 25.00
_diffrn_reflns_theta_max 30.43
_diffrn_reflns_theta_min 3.02
_diffrn_standards_number 0
_exptl_absorpt_coefficient_mu 2.368
_exptl_absorpt_correction_T_max 0.653
_exptl_absorpt_correction_T_min 0.511
_exptl_absorpt_correction_type multi-scan
_exptl_absorpt_process_details
;
(SADABS; Sheldrick, 2004)
;
_exptl_crystal_colour colorless
_exptl_crystal_density_diffrn 1.541
_exptl_crystal_density_method 'not measured'
_exptl_crystal_description rectangular
_exptl_crystal_F_000 456
_exptl_crystal_size_max 0.30
_exptl_crystal_size_mid 0.24
_exptl_crystal_size_min 0.18
_refine_diff_density_max 0.600
_refine_diff_density_min -0.543
_refine_ls_extinction_method none
_refine_ls_goodness_of_fit_ref 1.046
_refine_ls_hydrogen_treatment constr
_refine_ls_matrix_type full
_refine_ls_number_parameters 226
_refine_ls_number_reflns 5846
_refine_ls_number_restraints 0
_refine_ls_restrained_S_all 1.046
_refine_ls_R_factor_all 0.1162
_refine_ls_R_factor_gt 0.0558
_refine_ls_shift/su_max 0.000
_refine_ls_shift/su_mean 0.000
_refine_ls_structure_factor_coef Fsqd
_refine_ls_weighting_details 'calc w=1/[\s^2^(Fo^2^)+(0.0511P)^2^+0.6969P] where P=(Fo^2^+2Fc^2^)/3'
_refine_ls_weighting_scheme calc
_refine_ls_wR_factor_gt 0.1092
_refine_ls_wR_factor_ref 0.1400
_reflns_number_gt 2891
_reflns_number_total 5846
_reflns_threshold_expression I>2\s(I)
_cod_data_source_file hg2579.cif
_cod_data_source_block I
_cod_depositor_comments
;
The following automatic conversions were performed:
'_geom_hbond_publ_flag' value 'Y' changed to 'y' according to
'/home/saulius/struct/CIF-dictionaries/cif_core.dic' dictionary named
'cif_core.dic' version 2.4.1 from 2010-06-29 (5 times).

Automatic conversion script
Id: cif_fix_enum 1527 2010-12-29 10:47:43Z saulius 

The following automatic conversions were performed:

'_geom_hbond_publ_flag' value 'Y' changed to 'y' according to
/home/saulius/struct/CIF-dictionaries/cif_core.dic dictionary named
'cif_core.dic' version 2.4.1 from 2010-06-29 (5 times).

Automatic conversion script
Id: cif_fix_values 1715 2011-07-08 13:25:40Z adriana 
;
_cod_database_code 2223840
_cod_database_fobs_code 2223840

loop_
_symmetry_equiv_pos_as_xyz
'x, y, z'
'-x, -y, -z'

loop_
_atom_site_type_symbol
_atom_site_label
_atom_site_fract_x
_atom_site_fract_y
_atom_site_fract_z
_atom_site_U_iso_or_equiv
_atom_site_adp_type
_atom_site_calc_flag
_atom_site_refinement_flags
_atom_site_occupancy
_atom_site_disorder_assembly
_atom_site_disorder_group
Br Br2 0.84116(6) 0.35425(7) 0.05533(3) 0.0831(2) Uani d . 1 . .
P P1 0.10786(13) 0.17964(11) 0.33103(6) 0.0449(2) Uani d . 1 . .
Cl Cl3 -0.27410(17) 0.89126(14) 0.07732(7) 0.0780(4) Uani d . 1 . .
C C14 -0.2049(4) 0.7262(4) 0.3792(2) 0.0411(7) Uani d . 1 . .
C C16 0.2724(4) 0.3699(3) 0.2163(2) 0.0376(7) Uani d . 1 . .
N N4 0.0040(4) 0.4840(3) 0.3349(2) 0.0485(7) Uani d . 1 . .
H H4 0.0234 0.4629 0.3927 0.058 Uiso calc R 1 . .
O O8 -0.1765(4) 0.6665(3) 0.46936(17) 0.0567(7) Uani d . 1 . .
H H8 -0.2379 0.7304 0.5067 0.085 Uiso calc R 1 . .
C C9 -0.1081(4) 0.6286(4) 0.3084(2) 0.0382(7) Uani d . 1 . .
C C15 0.0895(5) 0.3672(4) 0.2688(2) 0.0423(8) Uani d . 1 . .
H H15 0.0074 0.3829 0.2217 0.051 Uiso calc R 1 . .
O O5 0.2300(4) 0.1371(3) 0.40377(17) 0.0572(7) Uani d . 1 . .
C C11 -0.2492(5) 0.8281(4) 0.1956(3) 0.0502(9) Uani d . 1 . .
O O6 0.1667(4) 0.0744(3) 0.24775(18) 0.0593(7) Uani d . 1 . .
C C19 0.6080(5) 0.3641(5) 0.1206(3) 0.0524(9) Uani d . 1 . .
C C10 -0.1319(4) 0.6816(4) 0.2156(2) 0.0419(8) Uani d . 1 . .
H H10 -0.0691 0.6189 0.1669 0.050 Uiso calc R 1 . .
O O7 -0.0912(4) 0.1837(4) 0.3670(2) 0.0753(8) Uani d . 1 . .
C C17 0.3277(5) 0.3198(4) 0.1277(2) 0.0487(8) Uani d . 1 . .
H H17 0.2498 0.2873 0.0994 0.058 Uiso calc R 1 . .
C C13 -0.3194(5) 0.8713(4) 0.3567(3) 0.0537(9) Uani d . 1 . .
H H13 -0.3830 0.9349 0.4049 0.064 Uiso calc R 1 . .
C C18 0.4954(5) 0.3157(5) 0.0789(2) 0.0538(9) Uani d . 1 . .
H H18 0.5308 0.2806 0.0187 0.065 Uiso calc R 1 . .
C C20 0.5580(6) 0.4167(6) 0.2087(3) 0.0685(12) Uani d . 1 . .
H H20 0.6367 0.4491 0.2365 0.082 Uiso calc R 1 . .
C C12 -0.3424(5) 0.9249(4) 0.2649(3) 0.0588(10) Uani d . 1 . .
H H12 -0.4188 1.0238 0.2503 0.071 Uiso calc R 1 . .
C C21 0.3876(5) 0.4210(5) 0.2563(3) 0.0581(10) Uani d . 1 . .
H H21 0.3510 0.4587 0.3158 0.070 Uiso calc R 1 . .
C C22 0.1764(8) -0.0834(5) 0.2531(3) 0.0801(14) Uani d . 1 . .
H H22A 0.0584 -0.0939 0.2786 0.096 Uiso calc R 1 . .
H H22B 0.2633 -0.1438 0.2948 0.096 Uiso calc R 1 . .
C C23 0.2321(8) -0.1402(6) 0.1596(4) 0.0888(16) Uani d . 1 . .
H H23A 0.2394 -0.2471 0.1633 0.133 Uiso calc R 1 . .
H H23B 0.3491 -0.1299 0.1348 0.133 Uiso calc R 1 . .
H H23C 0.1447 -0.0812 0.1189 0.133 Uiso calc R 1 . .
C C24 -0.1716(7) 0.1893(7) 0.4638(4) 0.0946(17) Uani d . 1 . .
H H24A -0.1842 0.0893 0.4873 0.114 Uiso calc R 1 . .
H H24B -0.0929 0.2121 0.5011 0.114 Uiso calc R 1 . .
C C25 -0.3443(8) 0.3037(8) 0.4734(5) 0.139(3) Uani d . 1 . .
H H25A -0.3946 0.3076 0.5388 0.208 Uiso calc R 1 . .
H H25B -0.4236 0.2788 0.4386 0.208 Uiso calc R 1 . .
H H25C -0.3319 0.4024 0.4495 0.208 Uiso calc R 1 . .

loop_
_atom_site_aniso_label
_atom_site_aniso_U_11
_atom_site_aniso_U_22
_atom_site_aniso_U_33
_atom_site_aniso_U_12
_atom_site_aniso_U_13
_atom_site_aniso_U_23
Br2 0.0512(3) 0.1413(5) 0.0571(3) -0.0336(3) -0.00024(19) -0.0086(3)
P1 0.0521(5) 0.0414(5) 0.0367(5) -0.0119(4) 0.0040(4) -0.0078(4)
Cl3 0.0924(8) 0.0726(7) 0.0466(6) 0.0013(6) -0.0128(5) 0.0068(5)
C14 0.0396(17) 0.0430(19) 0.0380(17) -0.0091(14) -0.0025(14) -0.0076(14)
C16 0.0396(17) 0.0295(16) 0.0382(17) -0.0026(13) -0.0092(13) -0.0004(13)
N4 0.0571(18) 0.0409(16) 0.0337(14) 0.0050(13) -0.0057(13) -0.0092(12)
O8 0.0659(16) 0.0500(15) 0.0417(14) 0.0012(12) -0.0063(12) -0.0128(11)
C9 0.0331(16) 0.0372(18) 0.0404(17) -0.0076(13) 0.0013(13) -0.0060(14)
C15 0.0479(19) 0.0409(18) 0.0328(16) -0.0046(15) -0.0060(14) -0.0085(14)
O5 0.0761(18) 0.0456(15) 0.0406(14) -0.0071(13) -0.0073(12) -0.0033(11)
C11 0.046(2) 0.053(2) 0.047(2) -0.0094(17) -0.0110(16) 0.0035(17)
O6 0.0845(19) 0.0450(15) 0.0504(15) -0.0265(13) 0.0051(13) -0.0142(12)
C19 0.0420(19) 0.065(2) 0.048(2) -0.0172(17) -0.0069(16) 0.0058(18)
C10 0.0411(18) 0.0381(18) 0.0394(18) -0.0041(14) 0.0005(14) -0.0077(14)
O7 0.0709(19) 0.092(2) 0.0655(19) -0.0371(17) 0.0143(15) -0.0151(16)
C17 0.052(2) 0.062(2) 0.0355(18) -0.0195(18) -0.0062(15) -0.0102(16)
C13 0.056(2) 0.041(2) 0.050(2) 0.0055(17) -0.0049(17) -0.0109(16)
C18 0.054(2) 0.070(3) 0.0354(18) -0.0170(19) 0.0011(16) -0.0130(17)
C20 0.061(3) 0.100(3) 0.054(2) -0.033(2) -0.007(2) -0.019(2)
C12 0.056(2) 0.042(2) 0.065(3) 0.0038(17) -0.0085(19) -0.0071(18)
C21 0.056(2) 0.079(3) 0.043(2) -0.022(2) -0.0002(17) -0.0222(19)
C22 0.115(4) 0.065(3) 0.068(3) -0.048(3) 0.019(3) -0.023(2)
C23 0.113(4) 0.074(3) 0.086(4) -0.040(3) 0.018(3) -0.042(3)
C24 0.077(3) 0.105(4) 0.080(3) -0.023(3) 0.021(3) 0.015(3)
C25 0.086(4) 0.154(6) 0.115(5) 0.015(4) 0.039(4) 0.002(4)

loop_
_atom_type_symbol
_atom_type_description
_atom_type_scat_dispersion_real
_atom_type_scat_dispersion_imag
_atom_type_scat_source
C C 0.0033 0.0016 'International Tables Vol C Tables 4.2.6.8 and 6.1.1.4'
H H 0.0000 0.0000 'International Tables Vol C Tables 4.2.6.8 and 6.1.1.4'
Br Br -0.2901 2.4595 'International Tables Vol C Tables 4.2.6.8 and 6.1.1.4'
O O 0.0106 0.0060 'International Tables Vol C Tables 4.2.6.8 and 6.1.1.4'
N N 0.0061 0.0033 'International Tables Vol C Tables 4.2.6.8 and 6.1.1.4'
Cl Cl 0.1484 0.1585 'International Tables Vol C Tables 4.2.6.8 and 6.1.1.4'
P P 0.1023 0.0942 'International Tables Vol C Tables 4.2.6.8 and 6.1.1.4'

loop_
_geom_angle_atom_site_label_1
_geom_angle_atom_site_label_2
_geom_angle_atom_site_label_3
_geom_angle_site_symmetry_1
_geom_angle_site_symmetry_3
_geom_angle
_geom_angle_publ_flag
O5 P1 O6 . . 115.61(15) no
O5 P1 O7 . . 115.13(17) no
O6 P1 O7 . . 104.18(16) no
O5 P1 C15 . . 114.15(16) no
O6 P1 C15 . . 100.95(15) no
O7 P1 C15 . . 105.21(17) no
O8 C14 C13 . . 124.4(3) no
O8 C14 C9 . . 115.3(3) no
C13 C14 C9 . . 120.3(3) no
C17 C16 C21 . . 118.2(3) no
C17 C16 C15 . . 120.3(3) no
C21 C16 C15 . . 121.4(3) no
C9 N4 C15 . . 122.0(3) no
C9 N4 H4 . . 119.0 no
C15 N4 H4 . . 119.0 no
C14 O8 H8 . . 109.5 no
N4 C9 C10 . . 123.9(3) no
N4 C9 C14 . . 117.9(3) no
C10 C9 C14 . . 118.2(3) no
N4 C15 C16 . . 115.6(3) no
N4 C15 P1 . . 108.2(2) no
C16 C15 P1 . . 110.7(2) no
N4 C15 H15 . . 107.4 no
C16 C15 H15 . . 107.4 no
P1 C15 H15 . . 107.4 no
C12 C11 C10 . . 122.0(3) no
C12 C11 Cl3 . . 119.5(3) no
C10 C11 Cl3 . . 118.5(3) no
C22 O6 P1 . . 126.1(3) no
C18 C19 C20 . . 121.5(4) no
C18 C19 Br2 . . 119.0(3) no
C20 C19 Br2 . . 119.6(3) no
C11 C10 C9 . . 119.9(3) no
C11 C10 H10 . . 120.0 no
C9 C10 H10 . . 120.0 no
C24 O7 P1 . . 124.8(3) no
C16 C17 C18 . . 122.0(3) no
C16 C17 H17 . . 119.0 no
C18 C17 H17 . . 119.0 no
C12 C13 C14 . . 121.8(3) no
C12 C13 H13 . . 119.1 no
C14 C13 H13 . . 119.1 no
C19 C18 C17 . . 118.7(3) no
C19 C18 H18 . . 120.7 no
C17 C18 H18 . . 120.7 no
C19 C20 C21 . . 118.9(4) no
C19 C20 H20 . . 120.6 no
C21 C20 H20 . . 120.6 no
C11 C12 C13 . . 117.8(3) no
C11 C12 H12 . . 121.1 no
C13 C12 H12 . . 121.1 no
C16 C21 C20 . . 120.7(3) no
C16 C21 H21 . . 119.6 no
C20 C21 H21 . . 119.6 no
O6 C22 C23 . . 109.5(4) no
O6 C22 H22A . . 109.8 no
C23 C22 H22A . . 109.8 no
O6 C22 H22B . . 109.8 no
C23 C22 H22B . . 109.8 no
H22A C22 H22B . . 108.2 no
C22 C23 H23A . . 109.5 no
C22 C23 H23B . . 109.5 no
H23A C23 H23B . . 109.5 no
C22 C23 H23C . . 109.5 no
H23A C23 H23C . . 109.5 no
H23B C23 H23C . . 109.5 no
C25 C24 O7 . . 110.6(5) no
C25 C24 H24A . . 109.5 no
O7 C24 H24A . . 109.5 no
C25 C24 H24B . . 109.5 no
O7 C24 H24B . . 109.5 no
H24A C24 H24B . . 108.1 no
C24 C25 H25A . . 109.5 no
C24 C25 H25B . . 109.5 no
H25A C25 H25B . . 109.5 no
C24 C25 H25C . . 109.5 no
H25A C25 H25C . . 109.5 no
H25B C25 H25C . . 109.5 no

loop_
_geom_bond_atom_site_label_1
_geom_bond_atom_site_label_2
_geom_bond_site_symmetry_2
_geom_bond_distance
_geom_bond_publ_flag
Br2 C19 . 1.894(4) no
P1 O5 . 1.471(3) no
P1 O6 . 1.548(3) no
P1 O7 . 1.553(3) no
P1 C15 . 1.815(3) no
Cl3 C11 . 1.755(4) no
C14 O8 . 1.372(4) no
C14 C13 . 1.375(5) no
C14 C9 . 1.394(4) no
C16 C17 . 1.364(5) no
C16 C21 . 1.377(5) no
C16 C15 . 1.515(5) no
N4 C9 . 1.379(4) no
N4 C15 . 1.440(4) no
N4 H4 . 0.8600 no
O8 H8 . 0.8200 no
C9 C10 . 1.388(4) no
C15 H15 . 0.9800 no
C11 C12 . 1.367(5) no
C11 C10 . 1.385(5) no
O6 C22 . 1.420(5) no
C19 C18 . 1.358(5) no
C19 C20 . 1.365(6) no
C10 H10 . 0.9300 no
O7 C24 . 1.433(6) no
C17 C18 . 1.378(5) no
C17 H17 . 0.9300 no
C13 C12 . 1.375(5) no
C13 H13 . 0.9300 no
C18 H18 . 0.9300 no
C20 C21 . 1.389(6) no
C20 H20 . 0.9300 no
C12 H12 . 0.9300 no
C21 H21 . 0.9300 no
C22 C23 . 1.452(6) no
C22 H22A . 0.9700 no
C22 H22B . 0.9700 no
C23 H23A . 0.9600 no
C23 H23B . 0.9600 no
C23 H23C . 0.9600 no
C24 C25 . 1.413(7) no
C24 H24A . 0.9700 no
C24 H24B . 0.9700 no
C25 H25A . 0.9600 no
C25 H25B . 0.9600 no
C25 H25C . 0.9600 no

loop_
_geom_hbond_atom_site_label_D
_geom_hbond_atom_site_label_H
_geom_hbond_atom_site_label_A
_geom_hbond_site_symmetry_A
_geom_hbond_distance_DH
_geom_hbond_distance_HA
_geom_hbond_distance_DA
_geom_hbond_angle_DHA
_geom_hbond_publ_flag
N4 H4 O8 2_566 0.86 2.47 3.287(4) 159 y
C24 H24A O5 2_556 0.97 2.53 3.472(7) 163 y
O8 H8 O5 2_566 0.82 1.90 2.615(4) 145 y
C15 H15 Br2 1_455 0.98 2.99 3.945(4) 164 y
N4 H4 O8 . 0.86 2.27 2.626(4) 104 y

loop_
_geom_torsion_atom_site_label_1
_geom_torsion_atom_site_label_2
_geom_torsion_atom_site_label_3
_geom_torsion_atom_site_label_4
_geom_torsion_site_symmetry_1
_geom_torsion_site_symmetry_2
_geom_torsion_site_symmetry_3
_geom_torsion_site_symmetry_4
_geom_torsion
_geom_torsion_publ_flag
C15 N4 C9 C10 . . . . -8.0(5) no
C15 N4 C9 C14 . . . . 171.1(3) no
O8 C14 C9 N4 . . . . 0.3(4) no
C13 C14 C9 N4 . . . . -179.6(3) no
O8 C14 C9 C10 . . . . 179.5(3) no
C13 C14 C9 C10 . . . . -0.4(5) no
C9 N4 C15 C16 . . . . 88.1(4) no
C9 N4 C15 P1 . . . . -147.2(3) no
C17 C16 C15 N4 . . . . -150.5(3) no
C21 C16 C15 N4 . . . . 30.1(4) no
C17 C16 C15 P1 . . . . 86.1(3) no
C21 C16 C15 P1 . . . . -93.3(3) no
O5 P1 C15 N4 . . . . -65.4(3) no
O6 P1 C15 N4 . . . . 169.9(2) no
O7 P1 C15 N4 . . . . 61.7(3) no
O5 P1 C15 C16 . . . . 62.1(3) no
O6 P1 C15 C16 . . . . -62.6(3) no
O7 P1 C15 C16 . . . . -170.7(2) no
O5 P1 O6 C22 . . . . 66.1(4) no
O7 P1 O6 C22 . . . . -61.3(4) no
C15 P1 O6 C22 . . . . -170.2(4) no
C12 C11 C10 C9 . . . . 0.9(6) no
Cl3 C11 C10 C9 . . . . 179.5(3) no
N4 C9 C10 C11 . . . . 179.2(3) no
C14 C9 C10 C11 . . . . 0.1(5) no
O5 P1 O7 C24 . . . . 16.9(4) no
O6 P1 O7 C24 . . . . 144.5(4) no
C15 P1 O7 C24 . . . . -109.7(4) no
C21 C16 C17 C18 . . . . 1.5(5) no
C15 C16 C17 C18 . . . . -177.9(3) no
O8 C14 C13 C12 . . . . -180.0(4) no
C9 C14 C13 C12 . . . . -0.1(6) no
C20 C19 C18 C17 . . . . -0.3(6) no
Br2 C19 C18 C17 . . . . 178.5(3) no
C16 C17 C18 C19 . . . . -0.4(6) no
C18 C19 C20 C21 . . . . -0.2(7) no
Br2 C19 C20 C21 . . . . -179.0(3) no
C10 C11 C12 C13 . . . . -1.4(6) no
Cl3 C11 C12 C13 . . . . 180.0(3) no
C14 C13 C12 C11 . . . . 0.9(6) no
C17 C16 C21 C20 . . . . -2.1(6) no
C15 C16 C21 C20 . . . . 177.3(4) no
C19 C20 C21 C16 . . . . 1.4(7) no
P1 O6 C22 C23 . . . . 178.3(3) no
P1 O7 C24 C25 . . . . 132.8(5) no
